data_7045408
loop_
_publ_author_name
'Lin, Hsiu-Jung'
'Lutz, Sean'
'O'Kane, Catherine'
'Zeller, Matthias'
'Chen, Chun-Hsing'
'Al Assil, Talal'
'Lee, Wei-Tsung'

_publ_section_title
;
 Synthesis and characterization of an iron complex bearing a hemilabile
 NNN-pincer for catalytic hydrosilylation of organic carbonyl compounds.
;
_journal_issue 10
_journal_name_full 'Dalton transactions (Cambridge, England : 2003)'
_journal_page_first 3243
_journal_page_last 3247
_journal_paper_doi 10.1039/c7dt04928e
_journal_volume 47
_journal_year 2018
_chemical_formula_sum 'C40 H62 Fe N5 O2 Si2'
_chemical_formula_weight 756.97
_space_group_crystal_system monoclinic
_space_group_IT_number 14
_space_group_name_Hall '-P 2yn'
_space_group_name_H-M_alt 'P 1 21/n 1'
_symmetry_space_group_name_Hall '-P 2yn'
_symmetry_space_group_name_H-M 'P 1 21/n 1'
_atom_sites_solution_hydrogens geom
_atom_sites_solution_primary direct
_atom_sites_solution_secondary difmap
_audit_creation_method SHELXL-2014/7
_audit_update_record
;
2017-01-06 deposited with the CCDC.
2018-01-26 downloaded from the CCDC.
;
_cell_angle_alpha 90
_cell_angle_beta 91.099(6)
_cell_angle_gamma 90
_cell_formula_units_Z 4
_cell_length_a 9.3471(11)
_cell_length_b 18.745(3)
_cell_length_c 24.074(3)
_cell_measurement_reflns_used 1568
_cell_measurement_temperature 100(2)
_cell_measurement_theta_max 28.2419
_cell_measurement_theta_min 2.5641
_cell_volume 4217.3(10)
_computing_cell_refinement 'SAINT V8.34A (Bruker, 2014)'
_computing_data_collection 'Apex2 v2014.11 (Bruker, 2014)'
_computing_data_reduction 'SAINT V8.34A (Bruker, 2014)'
_computing_structure_refinement
;  
SHELXL-2014/7 (Sheldrick, 2014), 
SHELXLE Rev714 (H\"ubschle et al., 2011)
;
_computing_structure_solution 'SHELXS-97 (Sheldrick, 2008)'
_diffrn_ambient_temperature 100(2)
_diffrn_measured_fraction_theta_full 0.988
_diffrn_measured_fraction_theta_max 0.978
_diffrn_measurement_device_type 'Bruker AXS D8 Quest CMOS diffractometer'
_diffrn_measurement_method 'omega and phi scans'
_diffrn_radiation_monochromator 'laterally graded multilayer (Goebel) mirror'
_diffrn_radiation_type MoK\a
_diffrn_radiation_wavelength 0.71073
_diffrn_reflns_av_R_equivalents 0.2010
_diffrn_reflns_av_unetI/netI 0.2624
_diffrn_reflns_Laue_measured_fraction_full 0.988
_diffrn_reflns_Laue_measured_fraction_max 0.978
_diffrn_reflns_limit_h_max 12
_diffrn_reflns_limit_h_min -12
_diffrn_reflns_limit_k_max 24
_diffrn_reflns_limit_k_min -24
_diffrn_reflns_limit_l_max 31
_diffrn_reflns_limit_l_min -32
_diffrn_reflns_number 31483
_diffrn_reflns_point_group_measured_fraction_full 0.988
_diffrn_reflns_point_group_measured_fraction_max 0.978
_diffrn_reflns_theta_full 25.242
_diffrn_reflns_theta_max 28.296
_diffrn_reflns_theta_min 1.377
_diffrn_source 'I-mu-S microsource X-ray tube'
_exptl_absorpt_coefficient_mu 0.453
_exptl_absorpt_correction_T_max 0.7457
_exptl_absorpt_correction_T_min 0.6189
_exptl_absorpt_correction_type multi-scan
_exptl_absorpt_process_details 'Apex2 v2014.11 (Bruker, 2014)'
_exptl_crystal_colour red
_exptl_crystal_density_diffrn 1.192
_exptl_crystal_description block
_exptl_crystal_F_000 1628
_exptl_crystal_size_max 0.120
_exptl_crystal_size_mid 0.110
_exptl_crystal_size_min 0.070
_refine_diff_density_max 0.910
_refine_diff_density_min -0.576
_refine_diff_density_rms 0.100
_refine_ls_extinction_method none
_refine_ls_goodness_of_fit_ref 0.894
_refine_ls_hydrogen_treatment constr
_refine_ls_matrix_type full
_refine_ls_number_parameters 469
_refine_ls_number_reflns 10249
_refine_ls_number_restraints 0
_refine_ls_restrained_S_all 0.894
_refine_ls_R_factor_all 0.1785
_refine_ls_R_factor_gt 0.0900
_refine_ls_shift/su_max 0.000
_refine_ls_shift/su_mean 0.000
_refine_ls_structure_factor_coef Fsqd
_refine_ls_weighting_details 'w=1/[\s^2^(Fo^2^)] where P=(Fo^2^+2Fc^2^)/3'
_refine_ls_weighting_scheme calc
_refine_ls_wR_factor_gt 0.1461
_refine_ls_wR_factor_ref 0.1743
_reflns_Friedel_coverage 0.000
_reflns_number_gt 5499
_reflns_number_total 10249
_reflns_threshold_expression 'I > 2\s(I)'
_cod_data_source_file c7dt04928e2.cif
_cod_data_source_block Quest15mz331_0m
_cod_depositor_comments 'Adding full bibliography for 7045406--7045408.cif.'
_cod_original_cell_volume 4217.3(9)
_cod_database_code 7045408
_shelx_shelxl_version_number 2014/7
_shelx_space_group_comment
;
The symmetry employed for this shelxl refinement is uniquely defined
by the following loop, which should always be used as a source of
symmetry information in preference to the above space-group names.
They are only intended as comments.
;
_shelx_estimated_absorpt_t_min 0.948
_shelx_estimated_absorpt_t_max 0.969

loop_
_space_group_symop_operation_xyz
'x, y, z'
'-x+1/2, y+1/2, -z+1/2'
'-x, -y, -z'
'x-1/2, -y-1/2, z-1/2'

loop_
_atom_site_label
_atom_site_type_symbol
_atom_site_fract_x
_atom_site_fract_y
_atom_site_fract_z
_atom_site_U_iso_or_equiv
_atom_site_adp_type
_atom_site_occupancy
_atom_site_site_symmetry_order
_atom_site_calc_flag
_atom_site_refinement_flags_posn
_atom_site_refinement_flags_adp
C1 C 0.3735(4) 0.5638(2) 0.25383(16) 0.0117(9) Uani 1 1 d . .
H1 H 0.2971 0.5910 0.2685 0.014 Uiso 1 1 calc R U
C2 C 0.4448(4) 0.5784(3) 0.20614(15) 0.0136(9) Uani 1 1 d . .
H2 H 0.4271 0.6164 0.1809 0.016 Uiso 1 1 calc R U
C3 C 0.5505(4) 0.5249(2) 0.20243(15) 0.0093(8) Uani 1 1 d . .
C4 C 0.6650(4) 0.5230(2) 0.15814(16) 0.0108(9) Uani 1 1 d . .
C5 C 0.7980(4) 0.4823(2) 0.17811(17) 0.0150(10) Uani 1 1 d . .
H5A H 0.7731 0.4322 0.1844 0.023 Uiso 1 1 calc R U
H5B H 0.8342 0.5034 0.2129 0.023 Uiso 1 1 calc R U
H5C H 0.8718 0.4852 0.1499 0.023 Uiso 1 1 calc R U
C6 C 0.6050(5) 0.4896(3) 0.10408(16) 0.0184(10) Uani 1 1 d . .
H6A H 0.5163 0.5141 0.0930 0.028 Uiso 1 1 calc R U
H6B H 0.5852 0.4389 0.1102 0.028 Uiso 1 1 calc R U
H6C H 0.6753 0.4946 0.0747 0.028 Uiso 1 1 calc R U
C7 C 0.7074(5) 0.6004(3) 0.14613(18) 0.0182(10) Uani 1 1 d . .
H7A H 0.7851 0.6011 0.1194 0.027 Uiso 1 1 calc R U
H7B H 0.7396 0.6235 0.1807 0.027 Uiso 1 1 calc R U
H7C H 0.6246 0.6262 0.1307 0.027 Uiso 1 1 calc R U
C8 C 0.4039(4) 0.4034(2) 0.34146(15) 0.0080(8) Uani 1 1 d . .
C9 C 0.4003(4) 0.4768(2) 0.33021(15) 0.0080(8) Uani 1 1 d . .
C10 C 0.3593(4) 0.5237(2) 0.37112(16) 0.0090(8) Uani 1 1 d . .
H10 H 0.3582 0.5733 0.3630 0.011 Uiso 1 1 calc R U
C11 C 0.3191(4) 0.5012(2) 0.42430(16) 0.0092(8) Uani 1 1 d . .
C12 C 0.3181(4) 0.4288(2) 0.43531(15) 0.0098(9) Uani 1 1 d . .
H12 H 0.2894 0.4118 0.4706 0.012 Uiso 1 1 calc R U
C13 C 0.3597(4) 0.3805(2) 0.39421(16) 0.0089(8) Uani 1 1 d . .
C14 C 0.3702(4) 0.3042(2) 0.39318(16) 0.0107(9) Uani 1 1 d . .
C15 C 0.3382(4) 0.2518(2) 0.43170(16) 0.0118(9) Uani 1 1 d . .
H15 H 0.3019 0.2649 0.4668 0.014 Uiso 1 1 calc R U
C16 C 0.3590(4) 0.1800(2) 0.41922(16) 0.0116(9) Uani 1 1 d . .
C17 C 0.4144(4) 0.1630(2) 0.36694(15) 0.0107(9) Uani 1 1 d . .
H17 H 0.4309 0.1143 0.3582 0.013 Uiso 1 1 calc R U
C18 C 0.4462(4) 0.2149(2) 0.32740(16) 0.0104(9) Uani 1 1 d . .
C19 C 0.4222(4) 0.2868(2) 0.33970(15) 0.0068(8) Uani 1 1 d . .
C20 C 0.2731(4) 0.5564(2) 0.46749(16) 0.0114(9) Uani 1 1 d . .
C21 C 0.2749(5) 0.5250(3) 0.52672(16) 0.0193(10) Uani 1 1 d . .
H21A H 0.2082 0.4847 0.5283 0.029 Uiso 1 1 calc R U
H21B H 0.2460 0.5618 0.5531 0.029 Uiso 1 1 calc R U
H21C H 0.3717 0.5085 0.5364 0.029 Uiso 1 1 calc R U
C22 C 0.1204(4) 0.5821(3) 0.45199(19) 0.0223(11) Uani 1 1 d . .
H22A H 0.1205 0.6042 0.4151 0.033 Uiso 1 1 calc R U
H22B H 0.0891 0.6172 0.4794 0.033 Uiso 1 1 calc R U
H22C H 0.0547 0.5414 0.4517 0.033 Uiso 1 1 calc R U
C23 C 0.3737(5) 0.6217(2) 0.46833(18) 0.0181(10) Uani 1 1 d . .
H23A H 0.3630 0.6479 0.4332 0.027 Uiso 1 1 calc R U
H23B H 0.4730 0.6057 0.4730 0.027 Uiso 1 1 calc R U
H23C H 0.3489 0.6531 0.4993 0.027 Uiso 1 1 calc R U
C24 C 0.3209(5) 0.1228(3) 0.46181(17) 0.0165(10) Uani 1 1 d . .
C25 C 0.4169(6) 0.1313(3) 0.51358(19) 0.0295(12) Uani 1 1 d . .
H25A H 0.5165 0.1217 0.5040 0.044 Uiso 1 1 calc R U
H25B H 0.3870 0.0975 0.5422 0.044 Uiso 1 1 calc R U
H25C H 0.4089 0.1801 0.5278 0.044 Uiso 1 1 calc R U
C26 C 0.1625(5) 0.1334(3) 0.4781(2) 0.0271(12) Uani 1 1 d . .
H26A H 0.1013 0.1323 0.4446 0.041 Uiso 1 1 calc R U
H26B H 0.1520 0.1795 0.4968 0.041 Uiso 1 1 calc R U
H26C H 0.1341 0.0950 0.5033 0.041 Uiso 1 1 calc R U
C27 C 0.3353(6) 0.0473(3) 0.43970(19) 0.0290(13) Uani 1 1 d . .
H27A H 0.2737 0.0415 0.4066 0.044 Uiso 1 1 calc R U
H27B H 0.3065 0.0132 0.4683 0.044 Uiso 1 1 calc R U
H27C H 0.4351 0.0384 0.4300 0.044 Uiso 1 1 calc R U
C28 C 0.4867(4) 0.1253(2) 0.25405(16) 0.0127(9) Uani 1 1 d . .
H28 H 0.4306 0.0877 0.2687 0.015 Uiso 1 1 calc R U
C29 C 0.5682(4) 0.1218(2) 0.20771(16) 0.0119(9) Uani 1 1 d . .
H29 H 0.5801 0.0819 0.1839 0.014 Uiso 1 1 calc R U
C30 C 0.6305(4) 0.1891(2) 0.20245(16) 0.0105(9) Uani 1 1 d . .
C31 C 0.7393(4) 0.2053(2) 0.15714(16) 0.0102(9) Uani 1 1 d . .
C32 C 0.8635(5) 0.1513(3) 0.1648(2) 0.0232(11) Uani 1 1 d . .
H32A H 0.9345 0.1591 0.1360 0.035 Uiso 1 1 calc R U
H32B H 0.8259 0.1026 0.1618 0.035 Uiso 1 1 calc R U
H32C H 0.9086 0.1579 0.2015 0.035 Uiso 1 1 calc R U
C33 C 0.6664(5) 0.1940(3) 0.10052(17) 0.0237(11) Uani 1 1 d . .
H33A H 0.7345 0.2042 0.0711 0.036 Uiso 1 1 calc R U
H33B H 0.5841 0.2262 0.0967 0.036 Uiso 1 1 calc R U
H33C H 0.6338 0.1445 0.0974 0.036 Uiso 1 1 calc R U
C34 C 0.8015(4) 0.2801(3) 0.15914(18) 0.0168(10) Uani 1 1 d . .
H34A H 0.8772 0.2843 0.1317 0.025 Uiso 1 1 calc R U
H34B H 0.8417 0.2894 0.1963 0.025 Uiso 1 1 calc R U
H34C H 0.7259 0.3149 0.1507 0.025 Uiso 1 1 calc R U
C35 C 0.9606(5) 0.4317(3) 0.34551(19) 0.0196(10) Uani 1 1 d . .
H35A H 1.0132 0.4514 0.3142 0.029 Uiso 1 1 calc R U
H35B H 1.0271 0.4227 0.3767 0.029 Uiso 1 1 calc R U
H35C H 0.8872 0.4657 0.3569 0.029 Uiso 1 1 calc R U
C36 C 0.7784(5) 0.3043(3) 0.38352(16) 0.0168(10) Uani 1 1 d . .
H36A H 0.7403 0.2578 0.3722 0.025 Uiso 1 1 calc R U
H36B H 0.6996 0.3353 0.3947 0.025 Uiso 1 1 calc R U
H36C H 0.8457 0.2982 0.4149 0.025 Uiso 1 1 calc R U
C37 C 1.0156(5) 0.2830(3) 0.30184(19) 0.0204(10) Uani 1 1 d . .
H37A H 0.9716 0.2385 0.2889 0.031 Uiso 1 1 calc R U
H37B H 1.0804 0.2730 0.3334 0.031 Uiso 1 1 calc R U
H37C H 1.0698 0.3045 0.2716 0.031 Uiso 1 1 calc R U
C38 C 0.2043(4) 0.4071(3) 0.18313(19) 0.0203(10) Uani 1 1 d . .
H38A H 0.2377 0.4549 0.1732 0.030 Uiso 1 1 calc R U
H38B H 0.2032 0.4024 0.2237 0.030 Uiso 1 1 calc R U
H38C H 0.1074 0.3998 0.1679 0.030 Uiso 1 1 calc R U
C39 C 0.3226(5) 0.3439(3) 0.07618(18) 0.0255(11) Uani 1 1 d . .
H39A H 0.3926 0.3107 0.0609 0.038 Uiso 1 1 calc R U
H39B H 0.3457 0.3926 0.0646 0.038 Uiso 1 1 calc R U
H39C H 0.2266 0.3314 0.0623 0.038 Uiso 1 1 calc R U
C40 C 0.2615(4) 0.2479(2) 0.17390(18) 0.0179(10) Uani 1 1 d . .
H40A H 0.1659 0.2402 0.1576 0.027 Uiso 1 1 calc R U
H40B H 0.2570 0.2449 0.2145 0.027 Uiso 1 1 calc R U
H40C H 0.3270 0.2114 0.1602 0.027 Uiso 1 1 calc R U
N1 N 0.5398(3) 0.47820(19) 0.24443(13) 0.0098(7) Uani 1 1 d . .
N2 N 0.4302(3) 0.50415(19) 0.27650(13) 0.0084(7) Uani 1 1 d . .
N3 N 0.4431(3) 0.34695(18) 0.30758(13) 0.0079(7) Uani 1 1 d . .
N4 N 0.5902(3) 0.23254(18) 0.24350(13) 0.0087(7) Uani 1 1 d . .
N5 N 0.5000(3) 0.1918(2) 0.27530(13) 0.0106(8) Uani 1 1 d . .
O1 O 0.7616(3) 0.36240(16) 0.27303(11) 0.0123(6) Uani 1 1 d . .
O2 O 0.4905(3) 0.35135(16) 0.17696(10) 0.0097(6) Uani 1 1 d . .
Fe1 Fe 0.57787(6) 0.35510(3) 0.24645(2) 0.00653(14) Uani 1 1 d . .
Si1 Si 0.87344(11) 0.34604(7) 0.32391(4) 0.0097(2) Uani 1 1 d . .
Si2 Si 0.32794(11) 0.33837(7) 0.15357(5) 0.0110(3) Uani 1 1 d . .

loop_
_atom_site_aniso_label
_atom_site_aniso_U_11
_atom_site_aniso_U_22
_atom_site_aniso_U_33
_atom_site_aniso_U_23
_atom_site_aniso_U_13
_atom_site_aniso_U_12
C1 0.014(2) 0.009(2) 0.0118(18) -0.0011(17) -0.0008(17) 0.0044(17)
C2 0.020(2) 0.013(3) 0.0078(18) -0.0005(17) -0.0023(17) 0.0013(18)
C3 0.0127(19) 0.007(2) 0.0077(18) -0.0032(16) -0.0004(16) -0.0008(16)
C4 0.0115(19) 0.012(2) 0.0094(18) -0.0013(16) 0.0026(16) -0.0031(17)
C5 0.017(2) 0.011(3) 0.017(2) 0.0032(18) 0.0099(18) 0.0031(18)
C6 0.026(2) 0.018(3) 0.012(2) -0.0057(18) 0.0067(19) -0.006(2)
C7 0.016(2) 0.019(3) 0.019(2) 0.0045(19) 0.0021(19) -0.0008(19)
C8 0.0072(18) 0.008(2) 0.0088(18) -0.0035(16) 0.0002(16) -0.0019(16)
C9 0.0052(18) 0.012(2) 0.0066(17) 0.0011(16) -0.0005(15) 0.0000(16)
C10 0.0053(18) 0.006(2) 0.0156(19) -0.0042(16) -0.0002(16) -0.0004(15)
C11 0.0085(18) 0.007(2) 0.0125(18) -0.0016(16) -0.0001(16) 0.0006(16)
C12 0.0044(18) 0.018(3) 0.0066(17) -0.0035(17) -0.0009(15) -0.0004(16)
C13 0.0065(18) 0.010(2) 0.0100(18) 0.0031(16) -0.0001(15) 0.0014(16)
C14 0.0074(18) 0.013(2) 0.0120(19) -0.0008(17) -0.0010(16) -0.0018(16)
C15 0.0132(19) 0.014(3) 0.0086(18) -0.0020(17) 0.0023(16) 0.0019(17)
C16 0.0105(19) 0.013(2) 0.0115(19) 0.0018(17) -0.0022(16) -0.0008(17)
C17 0.014(2) 0.006(2) 0.0122(18) -0.0026(16) -0.0019(16) -0.0003(17)
C18 0.0053(18) 0.014(3) 0.0117(18) 0.0012(17) 0.0024(16) -0.0016(16)
C19 0.0040(17) 0.011(2) 0.0056(17) 0.0004(16) 0.0010(14) -0.0007(15)
C20 0.012(2) 0.009(2) 0.0130(19) -0.0051(17) 0.0032(17) -0.0019(17)
C21 0.032(3) 0.014(3) 0.013(2) -0.0046(18) 0.009(2) 0.000(2)
C22 0.013(2) 0.027(3) 0.026(2) -0.013(2) 0.000(2) 0.009(2)
C23 0.026(2) 0.011(3) 0.017(2) -0.0057(18) 0.0025(19) -0.0005(19)
C24 0.023(2) 0.014(3) 0.0132(19) 0.0011(18) 0.0027(19) -0.0005(19)
C25 0.043(3) 0.025(3) 0.020(2) 0.006(2) -0.010(2) -0.002(2)
C26 0.032(3) 0.022(3) 0.027(2) 0.010(2) 0.010(2) -0.005(2)
C27 0.052(3) 0.015(3) 0.020(2) 0.005(2) 0.010(2) -0.007(2)
C28 0.018(2) 0.007(2) 0.0136(19) 0.0007(17) -0.0008(17) -0.0021(17)
C29 0.014(2) 0.008(2) 0.0141(19) -0.0056(17) 0.0012(17) 0.0026(17)
C30 0.0076(18) 0.015(3) 0.0086(18) -0.0012(17) 0.0019(16) 0.0049(16)
C31 0.0095(19) 0.011(2) 0.0105(18) -0.0015(17) 0.0032(16) 0.0031(17)
C32 0.017(2) 0.019(3) 0.034(2) 0.002(2) 0.012(2) 0.009(2)
C33 0.023(2) 0.034(3) 0.015(2) -0.002(2) 0.0019(19) -0.009(2)
C34 0.013(2) 0.021(3) 0.017(2) -0.0045(19) 0.0062(18) -0.0014(18)
C35 0.021(2) 0.012(3) 0.025(2) -0.005(2) -0.010(2) -0.0045(19)
C36 0.022(2) 0.016(3) 0.0120(19) 0.0011(18) 0.0029(18) 0.0018(19)
C37 0.017(2) 0.019(3) 0.025(2) -0.001(2) 0.002(2) 0.0061(19)
C38 0.011(2) 0.014(3) 0.036(3) -0.001(2) 0.000(2) 0.0025(18)
C39 0.019(2) 0.035(3) 0.022(2) 0.002(2) -0.0096(19) -0.001(2)
C40 0.013(2) 0.012(3) 0.028(2) -0.005(2) -0.0029(19) -0.0025(18)
N1 0.0120(17) 0.006(2) 0.0110(16) -0.0016(14) 0.0032(14) 0.0015(14)
N2 0.0067(16) 0.008(2) 0.0108(15) 0.0000(14) 0.0037(13) 0.0000(13)
N3 0.0103(16) 0.0031(19) 0.0103(14) -0.0002(14) 0.0043(13) 0.0020(13)
N4 0.0076(15) 0.0092(19) 0.0095(15) -0.0001(14) 0.0025(13) -0.0003(14)
N5 0.0122(16) 0.013(2) 0.0072(15) -0.0025(14) 0.0029(14) -0.0021(14)
O1 0.0110(13) 0.0122(18) 0.0137(13) 0.0001(12) -0.0022(11) 0.0004(12)
O2 0.0104(13) 0.0102(16) 0.0084(12) 0.0007(12) 0.0005(11) -0.0009(12)
Fe1 0.0060(3) 0.0076(3) 0.0061(2) -0.0008(2) 0.0014(2) -0.0004(2)
Si1 0.0096(5) 0.0074(6) 0.0122(5) -0.0008(5) -0.0009(4) 0.0001(5)
Si2 0.0089(5) 0.0106(7) 0.0135(5) -0.0011(5) -0.0026(4) 0.0008(5)

loop_
_atom_type_symbol
_atom_type_description
_atom_type_scat_dispersion_real
_atom_type_scat_dispersion_imag
_atom_type_scat_source
C C 0.0033 0.0016 'International Tables Vol C Tables 4.2.6.8 and 6.1.1.4'
H H 0.0000 0.0000 'International Tables Vol C Tables 4.2.6.8 and 6.1.1.4'
N N 0.0061 0.0033 'International Tables Vol C Tables 4.2.6.8 and 6.1.1.4'
O O 0.0106 0.0060 'International Tables Vol C Tables 4.2.6.8 and 6.1.1.4'
Fe Fe 0.3463 0.8444 'International Tables Vol C Tables 4.2.6.8 and 6.1.1.4'
Si Si 0.0817 0.0704 'International Tables Vol C Tables 4.2.6.8 and 6.1.1.4'

loop_
_geom_angle_atom_site_label_1
_geom_angle_atom_site_label_2
_geom_angle_atom_site_label_3
_geom_angle
N2 C1 C2 108.1(4)
N2 C1 H1 125.9
C2 C1 H1 125.9
C1 C2 C3 105.3(4)
C1 C2 H2 127.3
C3 C2 H2 127.3
N1 C3 C2 110.7(3)
N1 C3 C4 125.0(4)
C2 C3 C4 124.2(4)
C3 C4 C5 111.7(3)
C3 C4 C7 107.2(3)
C5 C4 C7 108.7(3)
C3 C4 C6 110.5(3)
C5 C4 C6 110.1(4)
C7 C4 C6 108.4(3)
C4 C5 H5A 109.5
C4 C5 H5B 109.5
H5A C5 H5B 109.5
C4 C5 H5C 109.5
H5A C5 H5C 109.5
H5B C5 H5C 109.5
C4 C6 H6A 109.5
C4 C6 H6B 109.5
H6A C6 H6B 109.5
C4 C6 H6C 109.5
H6A C6 H6C 109.5
H6B C6 H6C 109.5
C4 C7 H7A 109.5
C4 C7 H7B 109.5
H7A C7 H7B 109.5
C4 C7 H7C 109.5
H7A C7 H7C 109.5
H7B C7 H7C 109.5
N3 C8 C9 129.8(3)
N3 C8 C13 112.4(4)
C9 C8 C13 117.8(4)
C10 C9 C8 119.6(3)
C10 C9 N2 118.7(4)
C8 C9 N2 121.6(3)
C9 C10 C11 122.7(4)
C9 C10 H10 118.6
C11 C10 H10 118.6
C12 C11 C10 118.2(4)
C12 C11 C20 121.9(3)
C10 C11 C20 119.9(4)
C11 C12 C13 119.7(3)
C11 C12 H12 120.2
C13 C12 H12 120.2
C12 C13 C8 122.0(4)
C12 C13 C14 132.6(4)
C8 C13 C14 105.5(3)
C15 C14 C19 121.7(4)
C15 C14 C13 132.8(4)
C19 C14 C13 105.6(4)
C14 C15 C16 120.5(3)
C14 C15 H15 119.8
C16 C15 H15 119.8
C15 C16 C17 117.9(4)
C15 C16 C24 119.8(3)
C17 C16 C24 122.3(4)
C18 C17 C16 122.5(4)
C18 C17 H17 118.7
C16 C17 H17 118.7
C17 C18 C19 119.4(3)
C17 C18 N5 118.0(4)
C19 C18 N5 122.7(4)
N3 C19 C18 129.9(3)
N3 C19 C14 112.0(4)
C18 C19 C14 118.1(4)
C11 C20 C21 111.8(4)
C11 C20 C23 111.4(3)
C21 C20 C23 107.1(4)
C11 C20 C22 108.5(3)
C21 C20 C22 109.6(3)
C23 C20 C22 108.3(4)
C20 C21 H21A 109.5
C20 C21 H21B 109.5
H21A C21 H21B 109.5
C20 C21 H21C 109.5
H21A C21 H21C 109.5
H21B C21 H21C 109.5
C20 C22 H22A 109.5
C20 C22 H22B 109.5
H22A C22 H22B 109.5
C20 C22 H22C 109.5
H22A C22 H22C 109.5
H22B C22 H22C 109.5
C20 C23 H23A 109.5
C20 C23 H23B 109.5
H23A C23 H23B 109.5
C20 C23 H23C 109.5
H23A C23 H23C 109.5
H23B C23 H23C 109.5
C27 C24 C25 109.1(4)
C27 C24 C16 113.2(3)
C25 C24 C16 109.4(4)
C27 C24 C26 107.4(4)
C25 C24 C26 109.2(3)
C16 C24 C26 108.4(4)
C24 C25 H25A 109.5
C24 C25 H25B 109.5
H25A C25 H25B 109.5
C24 C25 H25C 109.5
H25A C25 H25C 109.5
H25B C25 H25C 109.5
C24 C26 H26A 109.5
C24 C26 H26B 109.5
H26A C26 H26B 109.5
C24 C26 H26C 109.5
H26A C26 H26C 109.5
H26B C26 H26C 109.5
C24 C27 H27A 109.5
C24 C27 H27B 109.5
H27A C27 H27B 109.5
C24 C27 H27C 109.5
H27A C27 H27C 109.5
H27B C27 H27C 109.5
N5 C28 C29 107.7(4)
N5 C28 H28 126.1
C29 C28 H28 126.1
C28 C29 C30 105.8(4)
C28 C29 H29 127.1
C30 C29 H29 127.1
N4 C30 C29 111.0(3)
N4 C30 C31 127.0(4)
C29 C30 C31 121.8(4)
C34 C31 C33 108.7(4)
C34 C31 C30 114.8(3)
C33 C31 C30 108.4(3)
C34 C31 C32 108.3(4)
C33 C31 C32 109.6(4)
C30 C31 C32 106.8(3)
C31 C32 H32A 109.5
C31 C32 H32B 109.5
H32A C32 H32B 109.5
C31 C32 H32C 109.5
H32A C32 H32C 109.5
H32B C32 H32C 109.5
C31 C33 H33A 109.5
C31 C33 H33B 109.5
H33A C33 H33B 109.5
C31 C33 H33C 109.5
H33A C33 H33C 109.5
H33B C33 H33C 109.5
C31 C34 H34A 109.5
C31 C34 H34B 109.5
H34A C34 H34B 109.5
C31 C34 H34C 109.5
H34A C34 H34C 109.5
H34B C34 H34C 109.5
Si1 C35 H35A 109.5
Si1 C35 H35B 109.5
H35A C35 H35B 109.5
Si1 C35 H35C 109.5
H35A C35 H35C 109.5
H35B C35 H35C 109.5
Si1 C36 H36A 109.5
Si1 C36 H36B 109.5
H36A C36 H36B 109.5
Si1 C36 H36C 109.5
H36A C36 H36C 109.5
H36B C36 H36C 109.5
Si1 C37 H37A 109.5
Si1 C37 H37B 109.5
H37A C37 H37B 109.5
Si1 C37 H37C 109.5
H37A C37 H37C 109.5
H37B C37 H37C 109.5
Si2 C38 H38A 109.5
Si2 C38 H38B 109.5
H38A C38 H38B 109.5
Si2 C38 H38C 109.5
H38A C38 H38C 109.5
H38B C38 H38C 109.5
Si2 C39 H39A 109.5
Si2 C39 H39B 109.5
H39A C39 H39B 109.5
Si2 C39 H39C 109.5
H39A C39 H39C 109.5
H39B C39 H39C 109.5
Si2 C40 H40A 109.5
Si2 C40 H40B 109.5
H40A C40 H40B 109.5
Si2 C40 H40C 109.5
H40A C40 H40C 109.5
H40B C40 H40C 109.5
C3 N1 N2 104.9(3)
C3 N1 Fe1 130.3(2)
N2 N1 Fe1 116.8(2)
C1 N2 N1 110.8(3)
C1 N2 C9 125.7(3)
N1 N2 C9 122.7(3)
C19 N3 C8 104.5(3)
C19 N3 Fe1 125.6(2)
C8 N3 Fe1 124.1(3)
C30 N4 N5 104.8(3)
C30 N4 Fe1 130.1(3)
N5 N4 Fe1 120.3(2)
C28 N5 N4 110.7(3)
C28 N5 C18 125.5(3)
N4 N5 C18 123.2(3)
Si1 O1 Fe1 146.86(17)
Si2 O2 Fe1 135.36(15)
O1 Fe1 O2 135.72(11)
O1 Fe1 N3 110.87(13)
O2 Fe1 N3 113.39(13)
O1 Fe1 N4 92.19(13)
O2 Fe1 N4 87.46(13)
N3 Fe1 N4 88.78(13)
O1 Fe1 N1 94.31(13)
O2 Fe1 N1 87.38(13)
N3 Fe1 N1 89.58(12)
N4 Fe1 N1 173.46(12)
O1 Si1 C37 110.91(18)
O1 Si1 C35 108.6(2)
C37 Si1 C35 108.3(2)
O1 Si1 C36 110.42(17)
C37 Si1 C36 107.8(2)
C35 Si1 C36 110.8(2)
O2 Si2 C39 110.11(17)
O2 Si2 C40 110.87(19)
C39 Si2 C40 108.0(2)
O2 Si2 C38 110.07(19)
C39 Si2 C38 109.6(2)
C40 Si2 C38 108.18(19)

loop_
_geom_bond_atom_site_label_1
_geom_bond_atom_site_label_2
_geom_bond_distance
C1 N2 1.348(5)
C1 C2 1.366(5)
C1 H1 0.9500
C2 C3 1.411(6)
C2 H2 0.9500
C3 N1 1.343(5)
C3 C4 1.526(5)
C4 C5 1.528(6)
C4 C7 1.534(6)
C4 C6 1.540(6)
C5 H5A 0.9800
C5 H5B 0.9800
C5 H5C 0.9800
C6 H6A 0.9800
C6 H6B 0.9800
C6 H6C 0.9800
C7 H7A 0.9800
C7 H7B 0.9800
C7 H7C 0.9800
C8 N3 1.390(5)
C8 C9 1.401(6)
C8 C13 1.410(5)
C9 C10 1.381(5)
C9 N2 1.424(5)
C10 C11 1.406(5)
C10 H10 0.9500
C11 C12 1.384(6)
C11 C20 1.534(5)
C12 C13 1.401(5)
C12 H12 0.9500
C13 C14 1.435(6)
C14 C15 1.387(6)
C14 C19 1.422(5)
C15 C16 1.393(6)
C15 H15 0.9500
C16 C17 1.407(5)
C16 C24 1.531(6)
C17 C18 1.398(6)
C17 H17 0.9500
C18 C19 1.399(6)
C18 N5 1.428(5)
C19 N3 1.383(5)
C20 C21 1.542(6)
C20 C23 1.544(6)
C20 C22 1.546(6)
C21 H21A 0.9800
C21 H21B 0.9800
C21 H21C 0.9800
C22 H22A 0.9800
C22 H22B 0.9800
C22 H22C 0.9800
C23 H23A 0.9800
C23 H23B 0.9800
C23 H23C 0.9800
C24 C27 1.519(7)
C24 C25 1.530(6)
C24 C26 1.552(6)
C25 H25A 0.9800
C25 H25B 0.9800
C25 H25C 0.9800
C26 H26A 0.9800
C26 H26B 0.9800
C26 H26C 0.9800
C27 H27A 0.9800
C27 H27B 0.9800
C27 H27C 0.9800
C28 N5 1.352(6)
C28 C29 1.365(5)
C28 H28 0.9500
C29 C30 1.395(6)
C29 H29 0.9500
C30 N4 1.341(5)
C30 C31 1.536(5)
C31 C34 1.518(6)
C31 C33 1.527(6)
C31 C32 1.549(6)
C32 H32A 0.9800
C32 H32B 0.9800
C32 H32C 0.9800
C33 H33A 0.9800
C33 H33B 0.9800
C33 H33C 0.9800
C34 H34A 0.9800
C34 H34B 0.9800
C34 H34C 0.9800
C35 Si1 1.869(5)
C35 H35A 0.9800
C35 H35B 0.9800
C35 H35C 0.9800
C36 Si1 1.873(4)
C36 H36A 0.9800
C36 H36B 0.9800
C36 H36C 0.9800
C37 Si1 1.863(4)
C37 H37A 0.9800
C37 H37B 0.9800
C37 H37C 0.9800
C38 Si2 1.880(4)
C38 H38A 0.9800
C38 H38B 0.9800
C38 H38C 0.9800
C39 Si2 1.866(4)
C39 H39A 0.9800
C39 H39B 0.9800
C39 H39C 0.9800
C40 Si2 1.874(5)
C40 H40A 0.9800
C40 H40B 0.9800
C40 H40C 0.9800
N1 N2 1.383(4)
N1 Fe1 2.335(4)
N3 Fe1 1.962(3)
N4 N5 1.381(4)
N4 Fe1 2.301(4)
O1 Si1 1.624(3)
O1 Fe1 1.826(3)
O2 Si2 1.629(3)
O2 Fe1 1.849(3)

loop_
_geom_torsion_atom_site_label_1
_geom_torsion_atom_site_label_2
_geom_torsion_atom_site_label_3
_geom_torsion_atom_site_label_4
_geom_torsion
N2 C1 C2 C3 -1.6(5)
C1 C2 C3 N1 2.7(5)
C1 C2 C3 C4 -174.7(4)
N1 C3 C4 C5 -22.6(6)
C2 C3 C4 C5 154.4(4)
N1 C3 C4 C7 -141.5(4)
C2 C3 C4 C7 35.4(5)
N1 C3 C4 C6 100.4(5)
C2 C3 C4 C6 -82.6(5)
N3 C8 C9 C10 -179.0(4)
C13 C8 C9 C10 2.4(6)
N3 C8 C9 N2 4.6(6)
C13 C8 C9 N2 -174.1(4)
C8 C9 C10 C11 -0.6(6)
N2 C9 C10 C11 176.0(4)
C9 C10 C11 C12 -1.4(6)
C9 C10 C11 C20 -179.3(4)
C10 C11 C12 C13 1.4(6)
C20 C11 C12 C13 179.3(4)
C11 C12 C13 C8 0.4(6)
C11 C12 C13 C14 179.7(4)
N3 C8 C13 C12 178.8(3)
C9 C8 C13 C12 -2.4(6)
N3 C8 C13 C14 -0.7(5)
C9 C8 C13 C14 178.2(3)
C12 C13 C14 C15 2.6(8)
C8 C13 C14 C15 -178.0(4)
C12 C13 C14 C19 -178.7(4)
C8 C13 C14 C19 0.7(4)
C19 C14 C15 C16 1.2(6)
C13 C14 C15 C16 179.8(4)
C14 C15 C16 C17 0.7(6)
C14 C15 C16 C24 -179.0(4)
C15 C16 C17 C18 -1.2(6)
C24 C16 C17 C18 178.4(4)
C16 C17 C18 C19 -0.1(6)
C16 C17 C18 N5 -179.1(4)
C17 C18 C19 N3 -179.1(4)
N5 C18 C19 N3 -0.1(7)
C17 C18 C19 C14 1.9(6)
N5 C18 C19 C14 -179.1(4)
C15 C14 C19 N3 178.3(4)
C13 C14 C19 N3 -0.6(5)
C15 C14 C19 C18 -2.5(6)
C13 C14 C19 C18 178.6(3)
C12 C11 C20 C21 18.4(5)
C10 C11 C20 C21 -163.8(4)
C12 C11 C20 C23 138.3(4)
C10 C11 C20 C23 -43.9(5)
C12 C11 C20 C22 -102.6(4)
C10 C11 C20 C22 75.2(5)
C15 C16 C24 C27 174.1(4)
C17 C16 C24 C27 -5.6(6)
C15 C16 C24 C25 -64.0(5)
C17 C16 C24 C25 116.4(4)
C15 C16 C24 C26 55.0(5)
C17 C16 C24 C26 -124.7(4)
N5 C28 C29 C30 0.1(5)
C28 C29 C30 N4 0.1(5)
C28 C29 C30 C31 175.7(4)
N4 C30 C31 C34 -2.4(6)
C29 C30 C31 C34 -177.3(4)
N4 C30 C31 C33 -124.1(5)
C29 C30 C31 C33 61.0(5)
N4 C30 C31 C32 117.8(5)
C29 C30 C31 C32 -57.1(5)
C2 C3 N1 N2 -2.6(4)
C4 C3 N1 N2 174.7(4)
C2 C3 N1 Fe1 144.2(3)
C4 C3 N1 Fe1 -38.5(6)
C2 C1 N2 N1 0.0(5)
C2 C1 N2 C9 170.5(4)
C3 N1 N2 C1 1.6(4)
Fe1 N1 N2 C1 -150.5(3)
C3 N1 N2 C9 -169.2(4)
Fe1 N1 N2 C9 38.7(4)
C10 C9 N2 C1 -27.4(6)
C8 C9 N2 C1 149.1(4)
C10 C9 N2 N1 142.0(4)
C8 C9 N2 N1 -41.5(5)
C18 C19 N3 C8 -178.9(4)
C14 C19 N3 C8 0.2(4)
C18 C19 N3 Fe1 -24.8(6)
C14 C19 N3 Fe1 154.2(3)
C9 C8 N3 C19 -178.4(4)
C13 C8 N3 C19 0.3(4)
C9 C8 N3 Fe1 27.1(6)
C13 C8 N3 Fe1 -154.2(3)
C29 C30 N4 N5 -0.2(4)
C31 C30 N4 N5 -175.5(4)
C29 C30 N4 Fe1 -155.0(3)
C31 C30 N4 Fe1 29.7(6)
C29 C28 N5 N4 -0.2(5)
C29 C28 N5 C18 -171.9(4)
C30 N4 N5 C28 0.2(4)
Fe1 N4 N5 C28 158.1(3)
C30 N4 N5 C18 172.1(4)
Fe1 N4 N5 C18 -30.0(5)
C17 C18 N5 C28 19.7(6)
C19 C18 N5 C28 -159.2(4)
C17 C18 N5 N4 -151.0(4)
C19 C18 N5 N4 30.0(6)
Si1 O1 Fe1 O2 -153.8(3)
Si1 O1 Fe1 N3 24.3(4)
Si1 O1 Fe1 N4 -65.2(3)
Si1 O1 Fe1 N1 115.5(3)
Si2 O2 Fe1 O1 173.9(2)
Si2 O2 Fe1 N3 -4.2(3)
Si2 O2 Fe1 N4 83.4(3)
Si2 O2 Fe1 N1 -92.6(3)
Fe1 O1 Si1 C37 116.1(3)
Fe1 O1 Si1 C35 -125.0(3)
Fe1 O1 Si1 C36 -3.3(4)
Fe1 O2 Si2 C39 179.0(3)
Fe1 O2 Si2 C40 -61.5(3)
Fe1 O2 Si2 C38 58.1(3)
